data_1534889
loop_
_publ_author_name
'Baumgartner, O.'
'Pertlik, F.'

_publ_section_title
;
 Die Kristallstruktur von Ca9 (Cax Mg1-x) (As O4)6 (As O3 O H) mit x= .5
;
_journal_name_full
;
Monatshefte fuer Chemie und verwandte Teile anderer Wissenschaften (109,1978-)
;
_journal_page_first 259
_journal_page_last 265
_journal_volume 114
_journal_year 1983
_chemical_formula_sum 'As7 Ca9.5 H Mg0.5 O28'
_chemical_name_systematic 'Ca9.5 Mg.5 (As O4)6 (As O3 O H)'
_space_group_IT_number 161
_symmetry_space_group_name_Hall 'R 3 -2"c'
_symmetry_space_group_name_H-M 'R 3 c :H'
_cell_angle_alpha 90
_cell_angle_beta 90
_cell_angle_gamma 120
_cell_formula_units_Z 6
_cell_length_a 10.73
_cell_length_b 10.73
_cell_length_c 37.736
_cell_volume 3762.582
_citation_journal_id_ASTM MOCMB7
_cod_data_source_file Baumgartner_MOCMB7_1983_138.cif
_cod_data_source_block H1As7Ca9.5Mg0.5O28
_cod_original_cell_volume 3762.581
_cod_original_formula_sum 'H1 As7 Ca9.5 Mg0.5 O28'
_cod_database_code 1534889

loop_
_symmetry_equiv_pos_as_xyz
x,y,z
-y,x-y,z
-x+y,-x,z
-y,-x,z+1/2
x,x-y,z+1/2
-x+y,y,z+1/2
x+2/3,y+1/3,z+1/3
-y+2/3,x-y+1/3,z+1/3
-x+y+2/3,-x+1/3,z+1/3
-y+2/3,-x+1/3,z+5/6
x+2/3,x-y+1/3,z+5/6
-x+y+2/3,y+1/3,z+5/6
x+1/3,y+2/3,z+2/3
-y+1/3,x-y+2/3,z+2/3
-x+y+1/3,-x+2/3,z+2/3
-y+1/3,-x+2/3,z+7/6
x+1/3,x-y+2/3,z+7/6
-x+y+1/3,y+2/3,z+7/6

loop_
_atom_site_label
_atom_site_type_symbol
_atom_site_fract_x
_atom_site_fract_y
_atom_site_fract_z
_atom_site_occupancy
_atom_site_U_iso_or_equiv
Ca2 Ca+2 0.3882 0.1742 0.0119 1 0.0
O1 O-2 0.2792 0.0778 0.0682 1 0.0
O4 O-2 0.4944 0.2495 0.1163 1 0.0
O9 O-2 -0.0224 0.1373 -0.0131 1 0.0
O7 O-2 0.17 0.0682 0.2057 1 0.0
O3 O-2 0.2765 -0.0069 0.1347 1 0.0
Mg1 Mg+2 0 0 0.2449 0.5 0.0
O5 O-2 0.4029 0.0367 0.2 1 0.0
As2 As+5 0.315 0.1405 0.109 1 0.0
Ca4 Ca+2 0 0 0.2449 0.5 0.0
Ca1 Ca+2 0.2804 0.1423 -0.1886 1 0.0
As3 As+5 0.3519 0.1548 0.2116 1 0.0
O2 O-2 0.2343 0.2313 0.1212 1 0.0
O8 O-2 0.4058 0.1974 0.2548 1 0.0
As1 As+5 0 0 -0.0002 1 0.0
O6 O-2 0.4233 0.3096 0.1892 1 0.0
O10 O-2 0 0 0.0458 1 0.0
Ca3 Ca+2 0.2871 0.1556 -0.0809 1 0.0
